data_4513268
loop_
_publ_author_name
'Suresh, Kuthuru'
'Minkov, Vasily S.'
'Namila, Kranthi Kumar'
'Derevyannikova, Elizaveta'
'Losev, Evgeniy'
'Nangia, Ashwini'
'Boldyreva, Elena V.'

_publ_section_title
;
 Novel Synthons in Sulfamethizole Cocrystals: Structure--Property
 Relations and Solubility
;
_journal_issue 7
_journal_name_full 'Crystal Growth &amp; Design'
_journal_page_first 3498
_journal_paper_doi 10.1021/acs.cgd.5b00587
_journal_volume 15
_journal_year 2015
_chemical_formula_moiety '2(C9 H10 N4 O2 S2), C8 H14 O4'
_chemical_formula_sum 'C26 H34 N8 O8 S4'
_chemical_formula_weight 714.85
_chemical_melting_point 447.0(10)
_chemical_name_common 'Sulfamethizole-subericacid cocrystal'
_chemical_name_systematic
; 
 4-Amino-N-methyl-3H-1,3,4-thiadiazol-2-ylidene-benzenesulfonamide-Octane-1,8-dioic acid 
;
_space_group_IT_number 29
_symmetry_cell_setting orthorhombic
_symmetry_space_group_name_Hall 'P 2c -2ac'
_symmetry_space_group_name_H-M 'P c a 21'
_atom_sites_solution_hydrogens geom
_atom_sites_solution_primary direct
_atom_sites_solution_secondary difmap
_audit_creation_method SHELXL-97
_cell_angle_alpha 90.00
_cell_angle_beta 90.00
_cell_angle_gamma 90.00
_cell_formula_units_Z 4
_cell_length_a 10.4481(3)
_cell_length_b 19.2259(5)
_cell_length_c 16.5666(7)
_cell_measurement_temperature 100(2)
_cell_volume 3327.80(19)
_computing_structure_refinement 'SHELXL-97 (Sheldrick, 1997)'
_computing_structure_solution 'SHELXS-97 (Sheldrick, 1990)'
_diffrn_ambient_temperature 100(2)
_diffrn_measured_fraction_theta_full 0.999
_diffrn_measured_fraction_theta_max 0.999
_diffrn_radiation_monochromator graphite
_diffrn_radiation_source 'fine-focus sealed tube'
_diffrn_radiation_type MoK\a
_diffrn_radiation_wavelength 0.71073
_diffrn_reflns_av_R_equivalents 0.0492
_diffrn_reflns_av_sigmaI/netI 0.0461
_diffrn_reflns_limit_h_max 13
_diffrn_reflns_limit_h_min -13
_diffrn_reflns_limit_k_max 24
_diffrn_reflns_limit_k_min -22
_diffrn_reflns_limit_l_max 21
_diffrn_reflns_limit_l_min -21
_diffrn_reflns_number 26795
_diffrn_reflns_theta_full 27.48
_diffrn_reflns_theta_max 27.48
_diffrn_reflns_theta_min 2.12
_exptl_absorpt_coefficient_mu 0.344
_exptl_absorpt_correction_T_max 0.9631
_exptl_absorpt_correction_T_min 0.9406
_exptl_crystal_colour colorless
_exptl_crystal_density_diffrn 1.427
_exptl_crystal_density_method 'not measured'
_exptl_crystal_description block
_exptl_crystal_F_000 1496
_exptl_crystal_size_max 0.18
_exptl_crystal_size_mid 0.17
_exptl_crystal_size_min 0.11
_refine_diff_density_max 0.203
_refine_diff_density_min -0.539
_refine_diff_density_rms 0.051
_refine_ls_abs_structure_details 'Flack H D (1983), Acta Cryst. A39, 876-881'
_refine_ls_abs_structure_Flack 0.00(6)
_refine_ls_extinction_method none
_refine_ls_goodness_of_fit_ref 1.040
_refine_ls_hydrogen_treatment mixed
_refine_ls_matrix_type full
_refine_ls_number_parameters 499
_refine_ls_number_reflns 7643
_refine_ls_number_restraints 1
_refine_ls_restrained_S_all 1.040
_refine_ls_R_factor_all 0.0574
_refine_ls_R_factor_gt 0.0440
_refine_ls_shift/su_max 0.000
_refine_ls_shift/su_mean 0.000
_refine_ls_structure_factor_coef Fsqd
_refine_ls_weighting_details 'calc w=1/[\s^2^(Fo^2^)+(0.0412P)^2^+0.0000P] where P=(Fo^2^+2Fc^2^)/3'
_refine_ls_weighting_scheme calc
_refine_ls_wR_factor_gt 0.0824
_refine_ls_wR_factor_ref 0.0865
_reflns_number_gt 6461
_reflns_number_total 7643
_reflns_threshold_expression >2sigma(I)
_cod_data_source_file cg5b00587_si_006.cif
_cod_data_source_block SMT-SBA
_cod_depositor_comments
;
The following automatic conversions were performed:

'_chemical_melting_point' value '446-448K' was changed to '447.0(10)'
- the average value was taken and precision was estimated.

Automatic conversion script
Id: cif_fix_values 3271 2015-04-21 07:52:19Z andrius 

 Adding full bibliography for 4513267--4513273.cif.
;
_cod_database_code 4513268

loop_
_symmetry_equiv_pos_as_xyz
'x, y, z'
'-x, -y, z+1/2'
'-x+1/2, y, z+1/2'
'x+1/2, -y, z'

loop_
_atom_site_label
_atom_site_type_symbol
_atom_site_fract_x
_atom_site_fract_y
_atom_site_fract_z
_atom_site_U_iso_or_equiv
_atom_site_adp_type
_atom_site_occupancy
_atom_site_symmetry_multiplicity
_atom_site_calc_flag
_atom_site_refinement_flags
S3 S 0.65123(6) 0.58660(3) 0.65235(4) 0.02806(13) Uani 1 1 d .
S1 S 0.46881(7) 0.91440(4) 0.64919(4) 0.03102(15) Uani 1 1 d .
S4 S 0.33491(7) 0.59607(3) 0.66021(4) 0.03085(14) Uani 1 1 d .
S2 S 0.78446(7) 0.90599(4) 0.63038(4) 0.03354(16) Uani 1 1 d .
N2 N 0.5469(2) 0.84226(11) 0.65519(15) 0.0310(5) Uani 1 1 d .
C7 C 0.6723(3) 0.84008(14) 0.64304(16) 0.0292(6) Uani 1 1 d .
N4 N 0.8629(2) 0.77899(13) 0.62941(14) 0.0328(5) Uani 1 1 d .
C17 C 0.2152(3) 0.65995(15) 0.66383(19) 0.0349(6) Uani 1 1 d .
N7 N 0.3888(2) 0.72252(13) 0.67071(14) 0.0308(5) Uani 1 1 d .
H7A H 0.427(3) 0.7608(17) 0.671(2) 0.037 Uiso 1 1 d .
C11 C 0.7188(3) 0.59982(15) 0.49484(16) 0.0291(6) Uani 1 1 d .
H11 H 0.787(3) 0.6350(17) 0.5205(18) 0.035 Uiso 1 1 d .
N8 N 0.2570(2) 0.72278(12) 0.66947(15) 0.0331(5) Uani 1 1 d .
O1 O 0.3524(2) 0.90116(11) 0.69244(12) 0.0390(5) Uani 1 1 d .
N3 N 0.7325(2) 0.77873(12) 0.64049(13) 0.0314(5) Uani 1 1 d .
H3A H 0.683(3) 0.7399(17) 0.644(2) 0.038 Uiso 1 1 d .
C16 C 0.4493(3) 0.66162(13) 0.66533(17) 0.0283(6) Uani 1 1 d .
N6 N 0.5758(2) 0.65907(11) 0.66406(14) 0.0271(5) Uani 1 1 d .
O3 O 0.78240(17) 0.60372(10) 0.67028(12) 0.0339(4) Uani 1 1 d .
O2 O 0.5474(2) 0.97201(10) 0.67417(11) 0.0370(5) Uani 1 1 d .
C8 C 0.9027(3) 0.84205(15) 0.62266(18) 0.0313(6) Uani 1 1 d .
C1 C 0.4310(3) 0.92740(15) 0.54791(16) 0.0297(6) Uani 1 1 d .
C14 C 0.5341(3) 0.50559(15) 0.44276(16) 0.0299(6) Uani 1 1 d .
H14 H 0.465(3) 0.4726(18) 0.421(2) 0.036 Uiso 1 1 d .
C12 C 0.7039(3) 0.58755(16) 0.41356(16) 0.0307(6) Uani 1 1 d .
H12 H 0.766(3) 0.6131(16) 0.377(2) 0.037 Uiso 1 1 d .
O4 O 0.59150(19) 0.53164(10) 0.69794(11) 0.0320(4) Uani 1 1 d .
C10 C 0.6401(3) 0.56526(14) 0.55059(15) 0.0272(5) Uani 1 1 d .
C15 C 0.5483(3) 0.51827(14) 0.52351(16) 0.0276(5) Uani 1 1 d .
H15 H 0.498(3) 0.4961(18) 0.5620(18) 0.033 Uiso 1 1 d .
C3 C 0.2953(3) 0.90123(17) 0.43584(18) 0.0358(7) Uani 1 1 d .
H3 H 0.227(4) 0.8759(18) 0.411(2) 0.043 Uiso 1 1 d .
C4 C 0.3643(3) 0.94785(17) 0.38651(17) 0.0347(6) Uani 1 1 d .
C18 C 0.0766(3) 0.64188(16) 0.6589(2) 0.0401(7) Uani 1 1 d .
H18C H 0.0584 0.6210 0.6061 0.060 Uiso 1 1 calc R
H18A H 0.0252 0.6841 0.6656 0.060 Uiso 1 1 calc R
H18B H 0.0552 0.6086 0.7016 0.060 Uiso 1 1 calc R
C13 C 0.6101(3) 0.54047(15) 0.38600(16) 0.0295(6) Uani 1 1 d .
C6 C 0.5032(3) 0.97184(15) 0.50007(17) 0.0322(6) Uani 1 1 d .
H6 H 0.576(3) 0.9922(18) 0.5223(19) 0.039 Uiso 1 1 d .
C2 C 0.3281(3) 0.89168(16) 0.51503(17) 0.0335(6) Uani 1 1 d .
H2 H 0.281(3) 0.8610(19) 0.5443(19) 0.040 Uiso 1 1 d .
C5 C 0.4707(3) 0.98202(16) 0.42066(18) 0.0366(7) Uani 1 1 d .
H5 H 0.522(4) 1.009(2) 0.382(2) 0.044 Uiso 1 1 d .
N5 N 0.5944(3) 0.52912(16) 0.30600(15) 0.0411(6) Uani 1 1 d .
H5B H 0.534(4) 0.500(2) 0.288(2) 0.049 Uiso 1 1 d .
H5A H 0.650(4) 0.5533(19) 0.267(2) 0.049 Uiso 1 1 d .
C9 C 1.0397(3) 0.85979(17) 0.6110(2) 0.0397(7) Uani 1 1 d .
H9B H 1.0653 0.8949 0.6508 0.059 Uiso 1 1 calc R
H9A H 1.0524 0.8783 0.5565 0.059 Uiso 1 1 calc R
H9C H 1.0920 0.8179 0.6181 0.059 Uiso 1 1 calc R
N1 N 0.3305(3) 0.95911(18) 0.30906(17) 0.0512(8) Uani 1 1 d .
H1B H 0.374(4) 0.983(2) 0.276(3) 0.061 Uiso 1 1 d .
H1A H 0.268(4) 0.937(2) 0.281(3) 0.061 Uiso 1 1 d .
O7 O 0.3641(2) 0.74470(13) 0.94332(15) 0.0501(6) Uani 1 1 d .
O8 O 0.4341(2) 0.66346(12) 0.85881(13) 0.0392(5) Uani 1 1 d .
H8A H 0.502(4) 0.683(2) 0.855(2) 0.047 Uiso 1 1 d .
O5 O -0.3616(2) 0.74632(12) 0.84773(14) 0.0428(5) Uani 1 1 d .
O6 O -0.4419(2) 0.83092(14) 0.92320(17) 0.0534(7) Uani 1 1 d .
H6A H -0.5051 0.8040 0.9248 0.064 Uiso 1 1 calc R
C25 C -0.3530(3) 0.80387(16) 0.87833(18) 0.0352(7) Uani 1 1 d .
C21 C 0.0569(3) 0.72859(18) 0.88171(18) 0.0345(6) Uani 1 1 d .
H21B H 0.122(3) 0.7615(18) 0.857(2) 0.041 Uiso 1 1 d .
H21A H 0.026(3) 0.6970(19) 0.839(2) 0.041 Uiso 1 1 d .
C22 C -0.0590(3) 0.77075(17) 0.90938(18) 0.0337(6) Uani 1 1 d .
H22B H -0.128(3) 0.7405(19) 0.9350(19) 0.040 Uiso 1 1 d .
H22A H -0.035(3) 0.8055(19) 0.954(2) 0.040 Uiso 1 1 d .
C26 C 0.3495(3) 0.68934(17) 0.90832(18) 0.0348(6) Uani 1 1 d .
C23 C -0.1185(3) 0.81263(17) 0.84163(19) 0.0361(7) Uani 1 1 d .
H23B H -0.056(3) 0.8465(19) 0.827(2) 0.043 Uiso 1 1 d .
H23A H -0.138(3) 0.7788(19) 0.797(2) 0.043 Uiso 1 1 d .
C20 C 0.1160(3) 0.68564(18) 0.94884(18) 0.0354(7) Uani 1 1 d .
H2OA H 0.141(3) 0.7198(18) 0.999(2) 0.042 Uiso 1 1 d .
H20B H 0.054(3) 0.6527(19) 0.970(2) 0.042 Uiso 1 1 d .
C24 C -0.2392(3) 0.85079(17) 0.8662(2) 0.0394(7) Uani 1 1 d .
H24B H -0.228(4) 0.8772(18) 0.917(2) 0.047 Uiso 1 1 d .
H24A H -0.270(4) 0.8836(19) 0.827(2) 0.047 Uiso 1 1 d .
C19 C 0.2336(3) 0.64441(18) 0.9214(2) 0.0377(7) Uani 1 1 d .
H19B H 0.219(3) 0.6192(18) 0.871(2) 0.045 Uiso 1 1 d .
H19A H 0.259(4) 0.6085(18) 0.964(2) 0.045 Uiso 1 1 d .

loop_
_atom_site_aniso_label
_atom_site_aniso_U_11
_atom_site_aniso_U_22
_atom_site_aniso_U_33
_atom_site_aniso_U_23
_atom_site_aniso_U_13
_atom_site_aniso_U_12
S3 0.0282(3) 0.0290(3) 0.0270(3) 0.0025(3) -0.0033(3) -0.0013(3)
S1 0.0328(3) 0.0304(3) 0.0298(3) -0.0008(3) 0.0056(3) 0.0020(3)
S4 0.0278(3) 0.0281(3) 0.0366(3) -0.0011(3) -0.0019(3) -0.0007(3)
S2 0.0323(4) 0.0277(3) 0.0407(4) -0.0002(3) 0.0059(3) -0.0022(3)
N2 0.0299(12) 0.0299(11) 0.0331(11) 0.0041(11) 0.0021(11) 0.0012(9)
C7 0.0310(15) 0.0318(14) 0.0246(15) -0.0001(11) -0.0009(11) -0.0027(11)
N4 0.0249(12) 0.0359(13) 0.0376(12) 0.0029(10) 0.0031(10) -0.0017(11)
C17 0.0350(15) 0.0317(15) 0.0381(16) -0.0004(13) 0.0025(14) 0.0021(12)
N7 0.0258(12) 0.0276(11) 0.0390(13) -0.0011(10) 0.0020(10) -0.0006(10)
C11 0.0233(13) 0.0293(14) 0.0346(13) -0.0010(11) 0.0012(10) 0.0001(12)
N8 0.0303(12) 0.0281(12) 0.0410(14) -0.0001(10) 0.0003(10) 0.0003(11)
O1 0.0389(12) 0.0417(12) 0.0363(10) 0.0031(9) 0.0125(8) 0.0074(10)
N3 0.0289(12) 0.0284(11) 0.0367(13) 0.0014(10) 0.0005(10) 0.0003(10)
C16 0.0309(14) 0.0274(13) 0.0266(13) -0.0007(11) -0.0014(11) -0.0003(11)
N6 0.0267(11) 0.0276(11) 0.0271(11) -0.0001(9) -0.0005(9) -0.0023(9)
O3 0.0242(9) 0.0394(11) 0.0381(11) 0.0031(8) -0.0067(8) -0.0027(8)
O2 0.0472(13) 0.0295(10) 0.0344(11) -0.0052(8) -0.0014(9) -0.0014(9)
C8 0.0292(15) 0.0289(14) 0.0357(14) 0.0016(11) 0.0016(12) -0.0008(12)
C1 0.0241(14) 0.0278(14) 0.0371(14) -0.0020(11) 0.0039(11) -0.0001(11)
C14 0.0279(14) 0.0285(14) 0.0332(13) -0.0049(11) 0.0003(11) -0.0006(12)
C12 0.0277(13) 0.0347(15) 0.0298(13) 0.0003(12) 0.0024(11) -0.0009(12)
O4 0.0363(11) 0.0310(10) 0.0287(9) 0.0070(7) 0.0015(8) -0.0025(9)
C10 0.0228(13) 0.0257(13) 0.0331(13) 0.0014(10) -0.0005(10) 0.0004(11)
C15 0.0234(13) 0.0286(14) 0.0307(13) 0.0015(11) 0.0003(10) -0.0005(11)
C3 0.0273(14) 0.0384(17) 0.0417(16) -0.0032(13) -0.0018(12) -0.0039(14)
C4 0.0346(16) 0.0383(16) 0.0311(14) -0.0012(12) -0.0013(12) -0.0009(14)
C18 0.0321(15) 0.0353(15) 0.0530(18) 0.0003(16) 0.0002(15) 0.0029(13)
C13 0.0295(15) 0.0325(15) 0.0266(12) -0.0028(11) 0.0027(10) 0.0026(12)
C6 0.0323(16) 0.0278(14) 0.0364(14) -0.0002(11) 0.0013(12) -0.0012(13)
C2 0.0293(15) 0.0326(15) 0.0385(14) 0.0031(11) 0.0038(12) -0.0009(13)
C5 0.0437(18) 0.0324(17) 0.0336(14) -0.0027(12) 0.0034(12) -0.0084(14)
N5 0.0398(15) 0.0533(17) 0.0302(12) -0.0047(11) 0.0026(11) -0.0125(14)
C9 0.0292(16) 0.0333(16) 0.0564(19) 0.0027(14) 0.0073(13) -0.0029(14)
N1 0.059(2) 0.061(2) 0.0333(14) 0.0048(13) -0.0067(13) -0.0202(17)
O7 0.0373(14) 0.0461(14) 0.0668(16) -0.0175(12) 0.0084(11) -0.0039(11)
O8 0.0351(12) 0.0399(13) 0.0425(12) -0.0073(9) 0.0046(10) -0.0038(10)
O5 0.0319(12) 0.0426(13) 0.0538(13) -0.0115(10) 0.0037(10) -0.0001(10)
O6 0.0382(14) 0.0485(16) 0.0736(17) -0.0235(13) 0.0133(12) -0.0062(11)
C25 0.0299(16) 0.0375(17) 0.0381(14) 0.0007(13) -0.0011(12) 0.0020(14)
C21 0.0298(15) 0.0412(17) 0.0325(13) -0.0019(13) 0.0010(11) -0.0033(14)
C22 0.0326(16) 0.0364(17) 0.0322(14) -0.0017(12) -0.0027(12) -0.0031(13)
C26 0.0315(16) 0.0371(17) 0.0357(15) 0.0002(12) 0.0010(12) 0.0043(13)
C23 0.0292(15) 0.0381(17) 0.0408(16) 0.0041(13) 0.0024(13) -0.0033(14)
C20 0.0294(16) 0.0383(17) 0.0384(15) 0.0031(13) -0.0005(12) -0.0047(14)
C24 0.0398(18) 0.0346(16) 0.0439(18) 0.0041(14) -0.0002(14) 0.0013(15)
C19 0.0326(17) 0.0386(16) 0.0419(17) -0.0003(14) 0.0029(13) 0.0020(15)

loop_
_atom_type_symbol
_atom_type_description
_atom_type_scat_dispersion_real
_atom_type_scat_dispersion_imag
_atom_type_scat_source
C C 0.0033 0.0016 'International Tables Vol C Tables 4.2.6.8 and 6.1.1.4'
H H 0.0000 0.0000 'International Tables Vol C Tables 4.2.6.8 and 6.1.1.4'
N N 0.0061 0.0033 'International Tables Vol C Tables 4.2.6.8 and 6.1.1.4'
O O 0.0106 0.0060 'International Tables Vol C Tables 4.2.6.8 and 6.1.1.4'
S S 0.1246 0.1234 'International Tables Vol C Tables 4.2.6.8 and 6.1.1.4'

loop_
_geom_angle_atom_site_label_1
_geom_angle_atom_site_label_2
_geom_angle_atom_site_label_3
_geom_angle
O3 S3 O4 118.14(12)
O3 S3 N6 104.04(12)
O4 S3 N6 111.04(12)
O3 S3 C10 108.52(13)
O4 S3 C10 107.82(12)
N6 S3 C10 106.72(12)
O1 S1 O2 118.47(13)
O1 S1 N2 104.22(13)
O2 S1 N2 110.84(13)
O1 S1 C1 108.30(13)
O2 S1 C1 107.21(13)
N2 S1 C1 107.32(13)
C16 S4 C17 88.93(14)
C7 S2 C8 88.44(14)
C7 N2 S1 121.2(2)
N2 C7 N3 119.8(3)
N2 C7 S2 131.4(2)
N3 C7 S2 108.8(2)
C8 N4 N3 109.6(2)
N8 C17 C18 123.5(3)
N8 C17 S4 114.6(2)
C18 C17 S4 121.8(2)
C16 N7 N8 118.5(2)
C16 N7 H7A 123(2)
N8 N7 H7A 118(2)
C12 C11 C10 119.7(3)
C12 C11 H11 125.0(16)
C10 C11 H11 115.3(16)
C17 N8 N7 109.7(2)
C7 N3 N4 117.9(2)
C7 N3 H3A 117(2)
N4 N3 H3A 125(2)
N6 C16 N7 120.5(2)
N6 C16 S4 131.2(2)
N7 C16 S4 108.2(2)
C16 N6 S3 121.48(19)
N4 C8 C9 122.6(3)
N4 C8 S2 115.4(2)
C9 C8 S2 122.0(2)
C2 C1 C6 120.1(3)
C2 C1 S1 118.9(2)
C6 C1 S1 121.0(2)
C15 C14 C13 120.6(3)
C15 C14 H14 121.7(19)
C13 C14 H14 117.6(19)
C11 C12 C13 120.4(3)
C11 C12 H12 115.1(19)
C13 C12 H12 124.5(19)
C15 C10 C11 119.9(2)
C15 C10 S3 120.8(2)
C11 C10 S3 119.1(2)
C14 C15 C10 120.4(3)
C14 C15 H15 122(2)
C10 C15 H15 118(2)
C2 C3 C4 120.8(3)
C2 C3 H3 122(2)
C4 C3 H3 117(2)
N1 C4 C5 120.9(3)
N1 C4 C3 121.3(3)
C5 C4 C3 117.8(3)
C17 C18 H18C 109.5
C17 C18 H18A 109.5
H18C C18 H18A 109.5
C17 C18 H18B 109.5
H18C C18 H18B 109.5
H18A C18 H18B 109.5
N5 C13 C14 120.8(3)
N5 C13 C12 120.3(3)
C14 C13 C12 118.9(2)
C5 C6 C1 120.0(3)
C5 C6 H6 121(2)
C1 C6 H6 119(2)
C3 C2 C1 120.3(3)
C3 C2 H2 118(2)
C1 C2 H2 122(2)
C6 C5 C4 120.9(3)
C6 C5 H5 124(2)
C4 C5 H5 115(2)
C13 N5 H5B 121(2)
C13 N5 H5A 120(2)
H5B N5 H5A 119(3)
C8 C9 H9B 109.5
C8 C9 H9A 109.5
H9B C9 H9A 109.5
C8 C9 H9C 109.5
H9B C9 H9C 109.5
H9A C9 H9C 109.5
C4 N1 H1B 124(3)
C4 N1 H1A 126(3)
H1B N1 H1A 108(4)
C26 O8 H8A 118(3)
C25 O6 H6A 109.5
O5 C25 O6 123.2(3)
O5 C25 C24 123.1(3)
O6 C25 C24 113.6(3)
C20 C21 C22 113.1(2)
C20 C21 H21B 111.0(19)
C22 C21 H21B 108.7(19)
C20 C21 H21A 109(2)
C22 C21 H21A 106(2)
H21B C21 H21A 109(3)
C23 C22 C21 112.7(2)
C23 C22 H22B 108.7(19)
C21 C22 H22B 113(2)
C23 C22 H22A 106.8(19)
C21 C22 H22A 111.6(19)
H22B C22 H22A 104(3)
O7 C26 O8 123.1(3)
O7 C26 C19 122.2(3)
O8 C26 C19 114.7(3)
C24 C23 C22 113.6(3)
C24 C23 H23B 108(2)
C22 C23 H23B 106(2)
C24 C23 H23A 110(2)
C22 C23 H23A 106(2)
H23B C23 H23A 113(3)
C21 C20 C19 113.0(3)
C21 C20 H2OA 109.2(18)
C19 C20 H2OA 110.3(17)
C21 C20 H20B 110(2)
C19 C20 H20B 108(2)
H2OA C20 H20B 106(3)
C25 C24 C23 113.7(3)
C25 C24 H24B 106(2)
C23 C24 H24B 112(2)
C25 C24 H24A 103(2)
C23 C24 H24A 115(2)
H24B C24 H24A 106(3)
C26 C19 C20 113.1(3)
C26 C19 H19B 107(2)
C20 C19 H19B 112(2)
C26 C19 H19A 106(2)
C20 C19 H19A 111(2)
H19B C19 H19A 107(3)

loop_
_geom_bond_atom_site_label_1
_geom_bond_atom_site_label_2
_geom_bond_distance
S3 O3 1.4404(19)
S3 O4 1.441(2)
S3 N6 1.612(2)
S3 C10 1.739(3)
S1 O1 1.435(2)
S1 O2 1.440(2)
S1 N2 1.612(2)
S1 C1 1.742(3)
S4 C16 1.739(3)
S4 C17 1.754(3)
S2 C7 1.739(3)
S2 C8 1.747(3)
N2 C7 1.326(4)
C7 N3 1.338(4)
N4 C8 1.286(4)
N4 N3 1.375(3)
C17 N8 1.288(4)
C17 C18 1.491(4)
N7 C16 1.334(4)
N7 N8 1.376(3)
N7 H7A 0.84(3)
C11 C12 1.376(4)
C11 C10 1.404(4)
C11 H11 1.07(3)
N3 H3A 0.91(3)
C16 N6 1.323(3)
C8 C9 1.484(4)
C1 C2 1.387(4)
C1 C6 1.389(4)
C14 C15 1.368(4)
C14 C13 1.402(4)
C14 H14 1.03(3)
C12 C13 1.410(4)
C12 H12 1.01(3)
C10 C15 1.391(4)
C15 H15 0.93(3)
C3 C2 1.368(4)
C3 C4 1.411(4)
C3 H3 0.96(4)
C4 N1 1.348(4)
C4 C5 1.410(4)
C18 H18C 0.9800
C18 H18A 0.9800
C18 H18B 0.9800
C13 N5 1.353(3)
C6 C5 1.373(4)
C6 H6 0.93(4)
C2 H2 0.91(4)
C5 H5 0.98(4)
N5 H5B 0.89(4)
N5 H5A 0.99(4)
C9 H9B 0.9800
C9 H9A 0.9800
C9 H9C 0.9800
N1 H1B 0.85(5)
N1 H1A 0.91(5)
O7 C26 1.222(4)
O8 C26 1.304(4)
O8 H8A 0.80(4)
O5 C25 1.220(4)
O6 C25 1.298(4)
O6 H6A 0.8400
C25 C24 1.506(5)
C21 C20 1.516(4)
C21 C22 1.528(4)
C21 H21B 1.01(4)
C21 H21A 0.99(4)
C22 C23 1.515(4)
C22 H22B 1.02(4)
C22 H22A 1.03(4)
C26 C19 1.503(4)
C23 C24 1.514(5)
C23 H23B 0.95(4)
C23 H23A 1.00(4)
C20 C19 1.531(5)
C20 H2OA 1.09(3)
C20 H20B 0.97(4)
C24 H24B 0.99(4)
C24 H24A 0.95(4)
C19 H19B 0.98(4)
C19 H19A 1.02(4)

loop_
_geom_torsion_atom_site_label_1
_geom_torsion_atom_site_label_2
_geom_torsion_atom_site_label_3
_geom_torsion_atom_site_label_4
_geom_torsion
O1 S1 N2 C7 -160.3(2)
O2 S1 N2 C7 -31.8(3)
C1 S1 N2 C7 85.0(3)
S1 N2 C7 N3 -173.4(2)
S1 N2 C7 S2 8.0(4)
C8 S2 C7 N2 178.9(3)
C8 S2 C7 N3 0.1(2)
C16 S4 C17 N8 -0.9(3)
C16 S4 C17 C18 177.8(3)
C18 C17 N8 N7 -178.4(3)
S4 C17 N8 N7 0.3(3)
C16 N7 N8 C17 0.7(3)
N2 C7 N3 N4 -178.7(2)
S2 C7 N3 N4 0.2(3)
C8 N4 N3 C7 -0.6(3)
N8 N7 C16 N6 178.1(2)
N8 N7 C16 S4 -1.4(3)
C17 S4 C16 N6 -178.2(3)
C17 S4 C16 N7 1.2(2)
N7 C16 N6 S3 -176.4(2)
S4 C16 N6 S3 3.0(4)
O3 S3 N6 C16 -169.0(2)
O4 S3 N6 C16 -40.9(2)
C10 S3 N6 C16 76.3(2)
N3 N4 C8 C9 179.3(3)
N3 N4 C8 S2 0.7(3)
C7 S2 C8 N4 -0.5(2)
C7 S2 C8 C9 -179.1(3)
O1 S1 C1 C2 -32.6(3)
O2 S1 C1 C2 -161.5(2)
N2 S1 C1 C2 79.4(2)
O1 S1 C1 C6 148.4(2)
O2 S1 C1 C6 19.5(3)
N2 S1 C1 C6 -99.6(2)
C10 C11 C12 C13 -0.1(4)
C12 C11 C10 C15 0.7(4)
C12 C11 C10 S3 -174.8(2)
O3 S3 C10 C15 150.3(2)
O4 S3 C10 C15 21.3(3)
N6 S3 C10 C15 -98.1(2)
O3 S3 C10 C11 -34.2(3)
O4 S3 C10 C11 -163.3(2)
N6 S3 C10 C11 77.3(2)
C13 C14 C15 C10 -1.0(4)
C11 C10 C15 C14 -0.2(4)
S3 C10 C15 C14 175.2(2)
C2 C3 C4 N1 -178.1(3)
C2 C3 C4 C5 2.4(5)
C15 C14 C13 N5 -178.6(3)
C15 C14 C13 C12 1.6(4)
C11 C12 C13 N5 179.2(3)
C11 C12 C13 C14 -1.1(4)
C2 C1 C6 C5 1.9(4)
S1 C1 C6 C5 -179.1(2)
C4 C3 C2 C1 -0.6(5)
C6 C1 C2 C3 -1.6(4)
S1 C1 C2 C3 179.4(2)
C1 C6 C5 C4 0.0(5)
N1 C4 C5 C6 178.4(3)
C3 C4 C5 C6 -2.1(5)
C20 C21 C22 C23 -179.1(3)
C21 C22 C23 C24 175.9(3)
C22 C21 C20 C19 -179.0(3)
O5 C25 C24 C23 -22.3(4)
O6 C25 C24 C23 158.9(3)
C22 C23 C24 C25 -72.4(4)
O7 C26 C19 C20 25.9(4)
O8 C26 C19 C20 -156.1(3)
C21 C20 C19 C26 73.3(4)
